data_7130107
loop_
_publ_author_name
'Wang, Shuxia'
'Sun, Lei'
'Gao, Minghui'
'Jiang, Qin'
'Hu, Weiming'
'Liu, Yaya'
'Tao, Chuanzhou'

_publ_section_title
;
 Copper-catalyzed C2 alkenylation of pyridine-N-oxides with alkynes
;
_journal_name_full 'Chemical Communications'
_journal_paper_doi 10.1039/D2CC00851C
_journal_year 2022
_chemical_formula_sum 'C20 H17 N'
_chemical_formula_weight 271.35
_space_group_crystal_system monoclinic
_space_group_IT_number 14
_space_group_name_Hall '-P 2ybc'
_space_group_name_H-M_alt 'P 1 21/c 1'
_atom_sites_solution_hydrogens geom
_audit_creation_method SHELXL-2016/6
_audit_update_record
;
2022-01-26 deposited with the CCDC.	2022-05-17 downloaded from the CCDC.
;
_cell_angle_alpha 90
_cell_angle_beta 107.82(3)
_cell_angle_gamma 90
_cell_formula_units_Z 4
_cell_length_a 11.15(4)
_cell_length_b 9.86(3)
_cell_length_c 15.05(5)
_cell_measurement_reflns_used 1015
_cell_measurement_temperature 296(2)
_cell_measurement_theta_max 21.34
_cell_measurement_theta_min 2.51
_cell_volume 1575(9)
_computing_structure_refinement 'SHELXL-2016/6 (Sheldrick, 2016)'
_computing_structure_solution 'SHELXT 2014/5 (Sheldrick, 2014)'
_diffrn_ambient_temperature 296(2)
_diffrn_measured_fraction_theta_full 0.995
_diffrn_measured_fraction_theta_max 0.995
_diffrn_measurement_device_type 'Bruker APEX-II CCD'
_diffrn_measurement_method '\f and \w scans'
_diffrn_radiation_type MoK\a
_diffrn_radiation_wavelength 0.71073
_diffrn_reflns_av_R_equivalents 0.1188
_diffrn_reflns_av_unetI/netI 0.1503
_diffrn_reflns_Laue_measured_fraction_full 0.995
_diffrn_reflns_Laue_measured_fraction_max 0.995
_diffrn_reflns_limit_h_max 13
_diffrn_reflns_limit_h_min -13
_diffrn_reflns_limit_k_max 11
_diffrn_reflns_limit_k_min -11
_diffrn_reflns_limit_l_max 17
_diffrn_reflns_limit_l_min -17
_diffrn_reflns_number 9081
_diffrn_reflns_point_group_measured_fraction_full 0.995
_diffrn_reflns_point_group_measured_fraction_max 0.995
_diffrn_reflns_theta_full 25.241
_diffrn_reflns_theta_max 25.241
_diffrn_reflns_theta_min 1.919
_exptl_absorpt_coefficient_mu 0.066
_exptl_crystal_colour colourlss
_exptl_crystal_density_diffrn 1.145
_exptl_crystal_description block
_exptl_crystal_F_000 576
_exptl_crystal_size_max 0.120
_exptl_crystal_size_mid 0.100
_exptl_crystal_size_min 0.080
_refine_diff_density_max 0.210
_refine_diff_density_min -0.248
_refine_diff_density_rms 0.061
_refine_ls_extinction_method none
_refine_ls_goodness_of_fit_ref 1.069
_refine_ls_hydrogen_treatment constr
_refine_ls_matrix_type full
_refine_ls_number_parameters 191
_refine_ls_number_reflns 2833
_refine_ls_number_restraints 0
_refine_ls_restrained_S_all 1.069
_refine_ls_R_factor_all 0.1875
_refine_ls_R_factor_gt 0.0982
_refine_ls_shift/su_max 0.000
_refine_ls_shift/su_mean 0.000
_refine_ls_structure_factor_coef Fsqd
_refine_ls_weighting_details 'w=1/[\s^2^(Fo^2^)+(0.1200P)^2^] where P=(Fo^2^+2Fc^2^)/3'
_refine_ls_weighting_scheme calc
_refine_ls_wR_factor_gt 0.2427
_refine_ls_wR_factor_ref 0.3096
_reflns_Friedel_coverage 0.000
_reflns_number_gt 1222
_reflns_number_total 2833
_reflns_threshold_expression 'I > 2\s(I)'
_cod_data_source_file d2cc00851c2.cif
_cod_data_source_block TAO0604_0m
_cod_original_cell_volume 1574(9)
_cod_original_sg_symbol_H-M 'P 21/c'
_cod_database_code 7130107
_shelx_shelxl_version_number 2016/6
_shelx_space_group_comment
;
The symmetry employed for this shelxl refinement is uniquely defined
by the following loop, which should always be used as a source of
symmetry information in preference to the above space-group names.
They are only intended as comments.
;
_shelx_estimated_absorpt_t_min 0.992
_shelx_estimated_absorpt_t_max 0.995

loop_
_space_group_symop_operation_xyz
'x, y, z'
'-x, y+1/2, -z+1/2'
'-x, -y, -z'
'x, -y-1/2, z-1/2'

loop_
_atom_site_label
_atom_site_type_symbol
_atom_site_fract_x
_atom_site_fract_y
_atom_site_fract_z
_atom_site_U_iso_or_equiv
_atom_site_adp_type
_atom_site_occupancy
_atom_site_site_symmetry_order
_atom_site_calc_flag
_atom_site_refinement_flags_posn
_atom_site_refinement_flags_adp
_atom_site_refinement_flags_occupancy
_atom_site_disorder_assembly
_atom_site_disorder_group
N1 N 0.7336(4) 0.6221(4) 0.6150(2) 0.0708(11) Uani 1 1 d . . . . .
C1 C 0.6516(4) 0.5753(4) 0.6584(3) 0.0674(12) Uani 1 1 d . . . . .
C2 C 0.6910(5) 0.4855(5) 0.7343(3) 0.0804(14) Uani 1 1 d . . . . .
H2 H 0.633895 0.454536 0.763620 0.097 Uiso 1 1 calc R U . . .
C3 C 0.8148(5) 0.4434(6) 0.7651(4) 0.0980(17) Uani 1 1 d . . . . .
H3 H 0.842031 0.384510 0.815598 0.118 Uiso 1 1 calc R U . . .
C4 C 0.8971(5) 0.4892(5) 0.7206(4) 0.0930(16) Uani 1 1 d . . . . .
H4 H 0.980574 0.460695 0.740178 0.112 Uiso 1 1 calc R U . . .
C5 C 0.8548(5) 0.5799(5) 0.6450(3) 0.0745(13) Uani 1 1 d . . . . .
C6 C 0.9396(5) 0.6332(6) 0.5914(4) 0.1062(19) Uani 1 1 d . . . . .
H6A H 1.017820 0.584256 0.609629 0.159 Uiso 1 1 calc R U . . .
H6B H 0.955792 0.727926 0.604739 0.159 Uiso 1 1 calc R U . . .
H6C H 0.899111 0.621374 0.525665 0.159 Uiso 1 1 calc R U . . .
C7 C 0.5197(4) 0.6265(4) 0.6259(3) 0.0632(11) Uani 1 1 d . . . . .
C8 C 0.4258(4) 0.5520(5) 0.6612(3) 0.0667(12) Uani 1 1 d . . . . .
C9 C 0.3797(5) 0.6122(5) 0.7277(3) 0.0794(14) Uani 1 1 d . . . . .
H9 H 0.404505 0.699886 0.747831 0.095 Uiso 1 1 calc R U . . .
C10 C 0.2975(5) 0.5435(7) 0.7642(4) 0.0969(17) Uani 1 1 d . . . . .
H10 H 0.267237 0.585682 0.808347 0.116 Uiso 1 1 calc R U . . .
C11 C 0.2608(5) 0.4157(7) 0.7364(4) 0.0963(17) Uani 1 1 d . . . . .
H11 H 0.206912 0.369605 0.762461 0.116 Uiso 1 1 calc R U . . .
C12 C 0.3029(5) 0.3532(6) 0.6694(4) 0.0973(17) Uani 1 1 d . . . . .
H12 H 0.276516 0.265735 0.649705 0.117 Uiso 1 1 calc R U . . .
C13 C 0.3846(5) 0.4215(5) 0.6317(3) 0.0815(14) Uani 1 1 d . . . . .
H13 H 0.412245 0.379613 0.586164 0.098 Uiso 1 1 calc R U . . .
C14 C 0.4914(4) 0.7417(5) 0.5746(3) 0.0697(12) Uani 1 1 d . . . . .
H14 H 0.558566 0.784567 0.561684 0.084 Uiso 1 1 calc R U . . .
C15 C 0.3673(5) 0.8075(5) 0.5365(3) 0.0674(12) Uani 1 1 d . . . . .
C16 C 0.3611(5) 0.9503(5) 0.5355(3) 0.0793(14) Uani 1 1 d . . . . .
H16 H 0.434463 1.000423 0.560043 0.095 Uiso 1 1 calc R U . . .
C17 C 0.2472(6) 1.0171(6) 0.4984(3) 0.0925(16) Uani 1 1 d . . . . .
H17 H 0.244853 1.111415 0.499376 0.111 Uiso 1 1 calc R U . . .
C18 C 0.1381(6) 0.9453(7) 0.4603(4) 0.0967(17) Uani 1 1 d . . . . .
H18 H 0.061913 0.990559 0.435529 0.116 Uiso 1 1 calc R U . . .
C19 C 0.1424(5) 0.8049(7) 0.4590(3) 0.0966(17) Uani 1 1 d . . . . .
H19 H 0.068879 0.755699 0.432644 0.116 Uiso 1 1 calc R U . . .
C20 C 0.2550(5) 0.7376(6) 0.4967(3) 0.0841(15) Uani 1 1 d . . . . .
H20 H 0.256024 0.643300 0.495560 0.101 Uiso 1 1 calc R U . . .

loop_
_atom_site_aniso_label
_atom_site_aniso_U_11
_atom_site_aniso_U_22
_atom_site_aniso_U_33
_atom_site_aniso_U_23
_atom_site_aniso_U_13
_atom_site_aniso_U_12
N1 0.080(3) 0.079(3) 0.052(2) 0.0004(18) 0.017(2) 0.000(2)
C1 0.083(3) 0.069(3) 0.050(2) -0.011(2) 0.019(2) -0.005(2)
C2 0.082(4) 0.100(4) 0.054(3) 0.020(3) 0.013(2) 0.009(3)
C3 0.095(4) 0.122(5) 0.072(3) 0.029(3) 0.019(3) 0.012(3)
C4 0.080(3) 0.118(4) 0.069(3) 0.001(3) 0.004(3) 0.015(3)
C5 0.069(3) 0.087(3) 0.066(3) -0.007(3) 0.017(3) 0.001(3)
C6 0.081(4) 0.138(5) 0.101(4) 0.008(4) 0.031(3) 0.005(3)
C7 0.082(3) 0.069(3) 0.038(2) 0.001(2) 0.016(2) 0.001(2)
C8 0.077(3) 0.077(3) 0.041(2) 0.009(2) 0.011(2) 0.012(2)
C9 0.095(4) 0.086(3) 0.058(3) 0.000(2) 0.026(3) 0.007(3)
C10 0.106(4) 0.117(5) 0.077(4) 0.019(3) 0.042(3) 0.011(3)
C11 0.090(4) 0.116(5) 0.086(4) 0.033(4) 0.032(3) 0.006(3)
C12 0.108(4) 0.096(4) 0.078(4) 0.019(3) 0.013(3) -0.019(3)
C13 0.099(4) 0.081(3) 0.061(3) 0.003(3) 0.019(3) -0.005(3)
C14 0.076(3) 0.081(3) 0.054(2) 0.004(2) 0.022(2) 0.000(2)
C15 0.085(4) 0.074(3) 0.045(2) 0.008(2) 0.021(2) 0.007(3)
C16 0.093(4) 0.089(4) 0.057(3) 0.009(3) 0.025(3) 0.011(3)
C17 0.115(5) 0.098(4) 0.065(3) 0.010(3) 0.030(3) 0.027(4)
C18 0.097(5) 0.129(5) 0.066(3) 0.012(4) 0.028(3) 0.032(4)
C19 0.080(4) 0.139(6) 0.066(3) 0.018(3) 0.016(3) 0.000(4)
C20 0.082(4) 0.093(4) 0.070(3) 0.017(3) 0.013(3) 0.003(3)

loop_
_atom_type_symbol
_atom_type_description
_atom_type_scat_dispersion_real
_atom_type_scat_dispersion_imag
_atom_type_scat_source
C C 0.0033 0.0016 'International Tables Vol C Tables 4.2.6.8 and 6.1.1.4'
H H 0.0000 0.0000 'International Tables Vol C Tables 4.2.6.8 and 6.1.1.4'
N N 0.0061 0.0033 'International Tables Vol C Tables 4.2.6.8 and 6.1.1.4'

loop_
_geom_angle_atom_site_label_1
_geom_angle_atom_site_label_2
_geom_angle_atom_site_label_3
_geom_angle
_geom_angle_site_symmetry_1
_geom_angle_site_symmetry_3
_geom_angle_publ_flag
C5 N1 C1 119.1(4) . . ?
N1 C1 C2 121.1(5) . . ?
N1 C1 C7 118.0(4) . . ?
C2 C1 C7 120.9(4) . . ?
C3 C2 C1 119.7(5) . . ?
C3 C2 H2 120.2 . . ?
C1 C2 H2 120.2 . . ?
C4 C3 C2 119.2(5) . . ?
C4 C3 H3 120.4 . . ?
C2 C3 H3 120.4 . . ?
C3 C4 C5 119.7(5) . . ?
C3 C4 H4 120.1 . . ?
C5 C4 H4 120.1 . . ?
N1 C5 C4 121.2(4) . . ?
N1 C5 C6 116.0(5) . . ?
C4 C5 C6 122.8(5) . . ?
C5 C6 H6A 109.5 . . ?
C5 C6 H6B 109.5 . . ?
H6A C6 H6B 109.5 . . ?
C5 C6 H6C 109.5 . . ?
H6A C6 H6C 109.5 . . ?
H6B C6 H6C 109.5 . . ?
C14 C7 C1 120.3(4) . . ?
C14 C7 C8 123.1(4) . . ?
C1 C7 C8 116.3(4) . . ?
C9 C8 C13 117.7(4) . . ?
C9 C8 C7 119.8(5) . . ?
C13 C8 C7 122.5(4) . . ?
C10 C9 C8 121.0(5) . . ?
C10 C9 H9 119.5 . . ?
C8 C9 H9 119.5 . . ?
C11 C10 C9 120.6(5) . . ?
C11 C10 H10 119.7 . . ?
C9 C10 H10 119.7 . . ?
C10 C11 C12 120.2(5) . . ?
C10 C11 H11 119.9 . . ?
C12 C11 H11 119.9 . . ?
C11 C12 C13 119.7(6) . . ?
C11 C12 H12 120.2 . . ?
C13 C12 H12 120.2 . . ?
C12 C13 C8 120.8(5) . . ?
C12 C13 H13 119.6 . . ?
C8 C13 H13 119.6 . . ?
C7 C14 C15 128.1(4) . . ?
C7 C14 H14 116.0 . . ?
C15 C14 H14 116.0 . . ?
C20 C15 C16 117.0(5) . . ?
C20 C15 C14 124.2(5) . . ?
C16 C15 C14 118.7(5) . . ?
C17 C16 C15 121.0(5) . . ?
C17 C16 H16 119.5 . . ?
C15 C16 H16 119.5 . . ?
C18 C17 C16 120.6(6) . . ?
C18 C17 H17 119.7 . . ?
C16 C17 H17 119.7 . . ?
C17 C18 C19 119.4(5) . . ?
C17 C18 H18 120.3 . . ?
C19 C18 H18 120.3 . . ?
C20 C19 C18 120.4(6) . . ?
C20 C19 H19 119.8 . . ?
C18 C19 H19 119.8 . . ?
C19 C20 C15 121.6(6) . . ?
C19 C20 H20 119.2 . . ?
C15 C20 H20 119.2 . . ?

loop_
_geom_bond_atom_site_label_1
_geom_bond_atom_site_label_2
_geom_bond_distance
_geom_bond_site_symmetry_2
_geom_bond_publ_flag
N1 C5 1.352(7) . ?
N1 C1 1.357(6) . ?
C1 C2 1.405(7) . ?
C1 C7 1.488(8) . ?
C2 C3 1.378(8) . ?
C2 H2 0.9300 . ?
C3 C4 1.367(7) . ?
C3 H3 0.9300 . ?
C4 C5 1.409(7) . ?
C4 H4 0.9300 . ?
C5 C6 1.513(7) . ?
C6 H6A 0.9600 . ?
C6 H6B 0.9600 . ?
C6 H6C 0.9600 . ?
C7 C14 1.355(7) . ?
C7 C8 1.502(7) . ?
C8 C9 1.390(6) . ?
C8 C13 1.392(7) . ?
C9 C10 1.381(7) . ?
C9 H9 0.9300 . ?
C10 C11 1.352(9) . ?
C10 H10 0.9300 . ?
C11 C12 1.379(8) . ?
C11 H11 0.9300 . ?
C12 C13 1.386(7) . ?
C12 H12 0.9300 . ?
C13 H13 0.9300 . ?
C14 C15 1.476(7) . ?
C14 H14 0.9300 . ?
C15 C20 1.393(7) . ?
C15 C16 1.408(8) . ?
C16 C17 1.387(8) . ?
C16 H16 0.9300 . ?
C17 C18 1.372(8) . ?
C17 H17 0.9300 . ?
C18 C19 1.385(9) . ?
C18 H18 0.9300 . ?
C19 C20 1.379(8) . ?
C19 H19 0.9300 . ?
C20 H20 0.9300 . ?

loop_
_geom_torsion_atom_site_label_1
_geom_torsion_atom_site_label_2
_geom_torsion_atom_site_label_3
_geom_torsion_atom_site_label_4
_geom_torsion
_geom_torsion_site_symmetry_1
_geom_torsion_site_symmetry_2
_geom_torsion_site_symmetry_3
_geom_torsion_site_symmetry_4
_geom_torsion_publ_flag
C5 N1 C1 C2 0.7(6) . . . . ?
C5 N1 C1 C7 178.2(4) . . . . ?
N1 C1 C2 C3 -0.3(7) . . . . ?
C7 C1 C2 C3 -177.7(5) . . . . ?
C1 C2 C3 C4 -0.5(8) . . . . ?
C2 C3 C4 C5 0.9(8) . . . . ?
C1 N1 C5 C4 -0.3(7) . . . . ?
C1 N1 C5 C6 178.3(4) . . . . ?
C3 C4 C5 N1 -0.5(8) . . . . ?
C3 C4 C5 C6 -179.0(5) . . . . ?
N1 C1 C7 C14 -18.2(6) . . . . ?
C2 C1 C7 C14 159.2(4) . . . . ?
N1 C1 C7 C8 167.7(3) . . . . ?
C2 C1 C7 C8 -14.9(6) . . . . ?
C14 C7 C8 C9 -66.5(6) . . . . ?
C1 C7 C8 C9 107.5(5) . . . . ?
C14 C7 C8 C13 115.4(5) . . . . ?
C1 C7 C8 C13 -70.7(6) . . . . ?
C13 C8 C9 C10 1.1(7) . . . . ?
C7 C8 C9 C10 -177.2(5) . . . . ?
C8 C9 C10 C11 0.4(8) . . . . ?
C9 C10 C11 C12 -1.4(9) . . . . ?
C10 C11 C12 C13 0.9(8) . . . . ?
C11 C12 C13 C8 0.6(8) . . . . ?
C9 C8 C13 C12 -1.6(7) . . . . ?
C7 C8 C13 C12 176.6(4) . . . . ?
C1 C7 C14 C15 -180.0(4) . . . . ?
C8 C7 C14 C15 -6.3(7) . . . . ?
C7 C14 C15 C20 -40.7(7) . . . . ?
C7 C14 C15 C16 142.6(5) . . . . ?
C20 C15 C16 C17 1.5(6) . . . . ?
C14 C15 C16 C17 178.4(4) . . . . ?
C15 C16 C17 C18 -1.1(7) . . . . ?
C16 C17 C18 C19 0.0(7) . . . . ?
C17 C18 C19 C20 0.8(7) . . . . ?
C18 C19 C20 C15 -0.3(7) . . . . ?
C16 C15 C20 C19 -0.8(6) . . . . ?
C14 C15 C20 C19 -177.5(4) . . . . ?
